data_9009841
loop_
_publ_author_name
'Auernhammer, M.'
'Effenberger, H.'
'Hentschel, G.'
'Reinecke, T.'
'Tillmanns, E.'

_publ_section_title
;
 Nickenichite, a new arsenate from the Eifel, Germany
;
_journal_name_full 'Mineralogy and Petrology'
_journal_page_first 153
_journal_page_last 166
_journal_paper_doi 10.1007/BF01163094
_journal_volume 48
_journal_year 1993
_chemical_compound_source 'Nickenich, Nickenicher Sattel, Eifel, Germany'
_chemical_formula_sum 'As3 Ca0.41 Cu0.39 Fe0.55 Mg2.45 Na0.76 O12'
_chemical_name_mineral Nickenichite
_space_group_IT_number 15
_symmetry_space_group_name_Hall '-C 2yc'
_symmetry_space_group_name_H-M 'C 1 2/c 1'
_cell_angle_alpha 90
_cell_angle_beta 112.81
_cell_angle_gamma 90
_cell_length_a 11.882
_cell_length_b 12.760
_cell_length_c 6.647
_cell_formula_units_Z 4
_cell_volume 928.967
_database_code_amcsd 0014632
_exptl_crystal_density_diffrn 4.045
_cod_original_formula_sum 'Na.76 Ca.41 Cu.39 (Mg2.45 Fe.55) As3 O12'
_cod_database_code 9009841

loop_
_space_group_symop_operation_xyz
x,y,z
1/2+x,1/2+y,z
x,-y,1/2+z
1/2+x,1/2-y,1/2+z
-x,y,1/2-z
1/2-x,1/2+y,1/2-z
-x,-y,-z
1/2-x,1/2-y,-z

loop_
_atom_site_aniso_label
_atom_site_aniso_U_11
_atom_site_aniso_U_22
_atom_site_aniso_U_33
_atom_site_aniso_U_12
_atom_site_aniso_U_13
_atom_site_aniso_U_23
Na 0.01800 0.03400 0.03000 0.00000 0.00100 0.00000
Ca 0.04100 0.01000 0.03300 -0.00300 -0.01000 0.00100
Cu 0.01400 0.00500 0.03000 0.00000 0.00700 0.00000
MgMe1 0.02800 0.01600 0.02200 0.00000 0.00900 0.00000
FeMe1 0.02800 0.01600 0.02200 0.00000 0.00900 0.00000
MgMe2 0.01620 0.00910 0.01470 0.00050 0.00780 0.00130
FeMe2 0.01620 0.00910 0.01470 0.00050 0.00780 0.00130
As1 0.01660 0.00730 0.01280 0.00000 0.00450 0.00000
As2 0.01640 0.00810 0.01390 -0.00030 0.00630 -0.00030
O11 0.01900 0.01300 0.02700 -0.00500 0.00800 0.00300
O12 0.01100 0.02400 0.01100 -0.00300 0.00400 0.00600
O21 0.01500 0.01200 0.02500 0.00000 0.01100 -0.00500
O22 0.01900 0.01000 0.01200 -0.00100 0.00700 -0.00400
O23 0.01800 0.01400 0.02200 -0.00400 0.00900 0.00000
O24 0.02000 0.01200 0.01100 0.00100 0.00500 0.00300

loop_
_atom_site_label
_atom_site_fract_x
_atom_site_fract_y
_atom_site_fract_z
_atom_site_occupancy
_atom_site_U_iso_or_equiv
Na 0.00000 0.99220 0.25000 0.76000 0.02964
Ca 0.00000 0.50000 0.00000 0.41000 0.03508
Cu 0.00000 0.50260 0.25000 0.39000 0.01684
MgMe1 0.00000 0.26160 0.25000 0.89000 0.02204
FeMe1 0.00000 0.26160 0.25000 0.11000 0.02204
MgMe2 0.21430 0.15580 0.12440 0.78000 0.01279
FeMe2 0.21430 0.15580 0.12440 0.22000 0.01279
As1 0.00000 0.71180 0.25000 1.00000 0.01254
As2 0.26733 0.38706 0.37570 1.00000 0.01267
O11 0.89150 0.62320 0.23810 1.00000 0.01976
O12 -0.03860 0.78400 0.02000 1.00000 0.01532
O21 0.11690 0.39330 0.31500 1.00000 0.01621
O22 0.28380 0.31410 0.17850 1.00000 0.01330
O23 0.33250 0.50420 0.38870 1.00000 0.01798
O24 0.33970 0.32940 0.61890 1.00000 0.01456

loop_
_cod_related_entry_id
_cod_related_entry_database
_cod_related_entry_code
1 AMCSD 0014632
